data_4110468
loop_
_publ_author_name
'Matthew B. Harney'
'Richard J. Keaton'
'James C. Fettinger'
'Lawrence R. Sita'

_publ_section_title
;
 Living Ziegler-Natta Polymerization by Early Transition Metals: Synthesis
 and Evaluation of Cationic Zirconium Alkyl Complexes Bearing \b-Hydrogens
 as Models for Propagating Centers
;
_journal_name_full 'Journal of the American Chemical Society'
_journal_page_first 3420
_journal_page_last 3432
_journal_paper_doi 10.1021/ja057866v
_journal_volume 128
_journal_year 2006
_chemical_formula_sum 'C22 H41 Cl Hf N2'
_chemical_formula_weight 547.51
_chemical_name_systematic
; 
 ? 
;
_space_group_IT_number 14
_symmetry_cell_setting monoclinic
_symmetry_space_group_name_Hall '-P 2ybc'
_symmetry_space_group_name_H-M 'P 1 21/c 1'
_atom_sites_solution_hydrogens geom
_atom_sites_solution_primary direct
_atom_sites_solution_secondary difmap
_audit_creation_method SHELXL-97
_cell_angle_alpha 90.00
_cell_angle_beta 111.4190(10)
_cell_angle_gamma 90.00
_cell_formula_units_Z 4
_cell_length_a 9.2282(4)
_cell_length_b 30.2290(12)
_cell_length_c 9.1425(4)
_cell_measurement_reflns_used 8726
_cell_measurement_temperature 173(2)
_cell_measurement_theta_max 27.518
_cell_measurement_theta_min 2.371
_cell_volume 2374.24(17)
_computing_cell_refinement 'Bruker SMART'
_computing_data_collection 'Bruker SMART'
_computing_data_reduction 'Bruker SAINT'
_computing_molecular_graphics 'Bruker SHELXTL'
_computing_publication_material 'Bruker SHELXTL'
_computing_structure_refinement 'SHELXL-97 (Sheldrick, 1997)'
_computing_structure_solution 'SHELXS-97 (Sheldrick, 1990)'
_diffrn_ambient_temperature 173(2)
_diffrn_measured_fraction_theta_full 0.999
_diffrn_measured_fraction_theta_max 0.999
_diffrn_measurement_device_type 'CCD area detector'
_diffrn_measurement_method 'phi and omega scans'
_diffrn_radiation_monochromator graphite
_diffrn_radiation_source 'fine-focus sealed tube'
_diffrn_radiation_type MoK\a
_diffrn_radiation_wavelength 0.71073
_diffrn_reflns_av_R_equivalents 0.0257
_diffrn_reflns_av_sigmaI/netI 0.0152
_diffrn_reflns_limit_h_max 11
_diffrn_reflns_limit_h_min -11
_diffrn_reflns_limit_k_max 39
_diffrn_reflns_limit_k_min -39
_diffrn_reflns_limit_l_max 11
_diffrn_reflns_limit_l_min -11
_diffrn_reflns_number 36946
_diffrn_reflns_theta_full 27.50
_diffrn_reflns_theta_max 27.50
_diffrn_reflns_theta_min 2.37
_exptl_absorpt_coefficient_mu 4.514
_exptl_absorpt_correction_T_max 0.4380
_exptl_absorpt_correction_T_min 0.3131
_exptl_absorpt_correction_type 'empirical, SADABS (multi-scan)'
_exptl_crystal_colour Light
_exptl_crystal_density_diffrn 1.532
_exptl_crystal_density_meas 0
_exptl_crystal_description Block
_exptl_crystal_F_000 1104
_exptl_crystal_size_max 0.34
_exptl_crystal_size_mid 0.26
_exptl_crystal_size_min 0.22
_refine_diff_density_max 1.476
_refine_diff_density_min -0.723
_refine_diff_density_rms 0.070
_refine_ls_extinction_method none
_refine_ls_goodness_of_fit_ref 1.215
_refine_ls_hydrogen_treatment mixed
_refine_ls_matrix_type full
_refine_ls_number_parameters 402
_refine_ls_number_reflns 5443
_refine_ls_number_restraints 3
_refine_ls_restrained_S_all 1.214
_refine_ls_R_factor_all 0.0222
_refine_ls_R_factor_gt 0.0204
_refine_ls_shift/su_max 0.001
_refine_ls_shift/su_mean 0.000
_refine_ls_structure_factor_coef Fsqd
_refine_ls_weighting_details 'calc w=1/[\s^2^(Fo^2^)+(0.0050P)^2^+3.3268P] where P=(Fo^2^+2Fc^2^)/3'
_refine_ls_weighting_scheme calc
_refine_ls_wR_factor_gt 0.0410
_refine_ls_wR_factor_ref 0.0415
_reflns_number_gt 5135
_reflns_number_total 5443
_reflns_threshold_expression >2sigma(I)
_cod_data_source_file ja057866vsi20051119_012203.cif
_cod_data_source_block Cp*Hf(Cl)(tBu)[N(tBu)C(Me)N(Et)]
_cod_database_code 4110468

loop_
_symmetry_equiv_pos_as_xyz
'x, y, z'
'-x, y+1/2, -z+1/2'
'-x, -y, -z'
'x, -y-1/2, z-1/2'

loop_
_atom_site_label
_atom_site_type_symbol
_atom_site_fract_x
_atom_site_fract_y
_atom_site_fract_z
_atom_site_U_iso_or_equiv
_atom_site_adp_type
_atom_site_occupancy
_atom_site_symmetry_multiplicity
_atom_site_calc_flag
_atom_site_refinement_flags
Hf1 Hf 0.301238(11) 0.126064(3) 0.144287(12) 0.02136(3) Uani 1 1 d .
Cl1 Cl 0.30608(9) 0.17372(2) 0.36128(9) 0.03779(16) Uani 1 1 d .
N1 N 0.0681(3) 0.15636(7) 0.0058(3) 0.0291(5) Uani 1 1 d .
N2 N 0.1332(3) 0.09104(7) -0.0597(3) 0.0273(5) Uani 1 1 d .
CNT1 C 0.51912(14) 0.13785(5) 0.10090(15) 0.000 Uiso 0.00 1 d P
C1 C 0.4923(3) 0.10653(9) 0.0138(3) 0.0289(6) Uani 1 1 d .
C2 C 0.4402(3) 0.15044(9) -0.0289(3) 0.0284(6) Uani 1 1 d .
C3 C 0.4974(3) 0.17703(9) 0.1075(3) 0.0277(5) Uani 1 1 d .
C4 C 0.5836(3) 0.14949(9) 0.2356(3) 0.0295(6) Uani 1 1 d .
C5 C 0.5820(3) 0.10577(9) 0.1765(4) 0.0303(6) Uani 1 1 d .
C6 C 0.4756(4) 0.06840(12) -0.0965(5) 0.0434(8) Uani 1 1 d .
H6A H 0.387(4) 0.0722(11) -0.195(4) 0.048(10) Uiso 1 1 d .
H6B H 0.466(4) 0.0403(12) -0.048(4) 0.048(10) Uiso 1 1 d .
H6C H 0.563(5) 0.0666(15) -0.127(5) 0.082(14) Uiso 1 1 d .
C7 C 0.3480(5) 0.16604(14) -0.1923(4) 0.0445(8) Uani 1 1 d .
H7A H 0.409(5) 0.1714(15) -0.255(5) 0.082(15) Uiso 1 1 d .
H7B H 0.308(5) 0.1940(16) -0.192(5) 0.076(14) Uiso 1 1 d .
H7C H 0.272(6) 0.1490(17) -0.254(6) 0.095(17) Uiso 1 1 d .
C8 C 0.4811(4) 0.22625(10) 0.1144(5) 0.0410(8) Uani 1 1 d .
H8A H 0.477(5) 0.2366(13) 0.214(5) 0.061(12) Uiso 1 1 d .
H8B H 0.397(5) 0.2370(13) 0.029(5) 0.062(12) Uiso 1 1 d .
H8C H 0.568(5) 0.2408(12) 0.105(4) 0.056(11) Uiso 1 1 d .
C9 C 0.6773(4) 0.16420(14) 0.3994(4) 0.0453(8) Uani 1 1 d .
H9A H 0.789(6) 0.1676(15) 0.414(5) 0.083(14) Uiso 1 1 d .
H9B H 0.662(5) 0.1469(14) 0.479(5) 0.067(13) Uiso 1 1 d .
H9C H 0.648(5) 0.1918(16) 0.429(5) 0.076(14) Uiso 1 1 d .
C10 C 0.6838(4) 0.06827(12) 0.2640(5) 0.0466(8) Uani 1 1 d .
H10A H 0.651(5) 0.0402(16) 0.218(5) 0.083(15) Uiso 1 1 d .
H10B H 0.692(5) 0.0672(14) 0.374(5) 0.072(14) Uiso 1 1 d .
H10C H 0.787(5) 0.0736(13) 0.270(5) 0.067(12) Uiso 1 1 d .
C11 C 0.0166(3) 0.11812(9) -0.0660(3) 0.0289(6) Uani 1 1 d .
C12 C -0.1521(4) 0.10379(13) -0.1374(5) 0.0477(8) Uani 1 1 d .
H12A H -0.214(5) 0.1167(13) -0.077(5) 0.062(12) Uiso 1 1 d .
H12B H -0.158(4) 0.0723(14) -0.134(5) 0.062(12) Uiso 1 1 d .
H12C H -0.201(5) 0.1116(14) -0.254(5) 0.071(13) Uiso 1 1 d .
C13 C -0.0332(3) 0.19417(10) 0.0106(4) 0.0413(7) Uani 1 1 d .
C14 C 0.0701(4) 0.23536(11) 0.0471(6) 0.0489(9) Uani 1 1 d .
H14A H 0.155(4) 0.2333(11) 0.143(4) 0.038(9) Uiso 1 1 d .
H14B H 0.012(4) 0.2607(11) 0.058(4) 0.041(9) Uiso 1 1 d .
H14C H 0.104(4) 0.2421(12) -0.037(4) 0.052(11) Uiso 1 1 d .
C15 C -0.1007(5) 0.18776(13) 0.1386(6) 0.0560(11) Uani 1 1 d .
H15A H -0.167(4) 0.1622(13) 0.118(4) 0.057(11) Uiso 1 1 d .
H15B H -0.164(5) 0.2139(15) 0.141(5) 0.072(13) Uiso 1 1 d .
H15C H -0.020(5) 0.1850(13) 0.239(5) 0.059(12) Uiso 1 1 d .
C16 C -0.1634(5) 0.20284(15) -0.1495(7) 0.0649(13) Uani 1 1 d .
H16A H -0.120(5) 0.1995(14) -0.232(5) 0.064(13) Uiso 1 1 d .
H16B H -0.200(5) 0.2319(16) -0.144(5) 0.086(15) Uiso 1 1 d .
H16C H -0.251(5) 0.1820(13) -0.168(4) 0.058(11) Uiso 1 1 d .
C17 C 0.1025(4) 0.04848(10) -0.1415(4) 0.0350(6) Uani 1 1 d .
H17A H 0.027(4) 0.0299(10) -0.114(4) 0.032(8) Uiso 1 1 d .
H17B H 0.197(4) 0.0311(10) -0.103(4) 0.033(8) Uiso 1 1 d .
C18 C 0.0466(6) 0.05305(16) -0.3193(4) 0.0552(10) Uani 1 1 d .
H18A H -0.054(5) 0.0666(14) -0.363(5) 0.074(14) Uiso 1 1 d .
H18B H 0.037(5) 0.0256(16) -0.367(5) 0.083(15) Uiso 1 1 d .
H18C H 0.120(4) 0.0695(12) -0.348(4) 0.048(10) Uiso 1 1 d .
C19 C 0.2989(4) 0.06627(9) 0.2987(3) 0.0327(6) Uani 1 1 d .
C20 C 0.1291(4) 0.06880(12) 0.2936(5) 0.0450(8) Uani 1 1 d .
H20A H 0.053(5) 0.0615(13) 0.185(5) 0.061(12) Uiso 1 1 d .
H20B H 0.111(4) 0.0991(11) 0.328(4) 0.038(9) Uiso 1 1 d .
H20C H 0.115(4) 0.0448(12) 0.363(4) 0.053(10) Uiso 1 1 d .
C21 C 0.3207(4) 0.02017(10) 0.2406(4) 0.0407(7) Uani 1 1 d .
H21A H 0.420(4) 0.0163(11) 0.237(4) 0.047(10) Uiso 1 1 d .
H21B H 0.244(4) 0.0145(11) 0.137(4) 0.045(10) Uiso 1 1 d .
H21C H 0.307(4) -0.0026(12) 0.315(4) 0.052(10) Uiso 1 1 d .
C22 C 0.4075(5) 0.06955(13) 0.4716(4) 0.0479(8) Uani 1 1 d .
H22A H 0.389(5) 0.0433(14) 0.535(5) 0.069(12) Uiso 1 1 d .
H22B H 0.394(4) 0.0989(13) 0.522(4) 0.051(10) Uiso 1 1 d .
H22C H 0.518(4) 0.0686(11) 0.484(4) 0.046(10) Uiso 1 1 d .

loop_
_atom_site_aniso_label
_atom_site_aniso_U_11
_atom_site_aniso_U_22
_atom_site_aniso_U_33
_atom_site_aniso_U_23
_atom_site_aniso_U_13
_atom_site_aniso_U_12
Hf1 0.02151(5) 0.02044(5) 0.02204(5) -0.00080(4) 0.00785(4) 0.00013(4)
Cl1 0.0461(4) 0.0338(3) 0.0357(4) -0.0121(3) 0.0177(3) -0.0009(3)
N1 0.0230(11) 0.0268(11) 0.0367(13) 0.0026(9) 0.0098(10) 0.0020(9)
N2 0.0278(11) 0.0277(11) 0.0272(12) -0.0022(9) 0.0111(9) -0.0047(9)
C1 0.0252(13) 0.0309(14) 0.0361(15) -0.0070(11) 0.0177(12) -0.0030(10)
C2 0.0260(13) 0.0324(14) 0.0309(14) 0.0016(11) 0.0152(11) -0.0042(10)
C3 0.0222(12) 0.0252(13) 0.0369(15) -0.0009(11) 0.0123(11) -0.0041(10)
C4 0.0212(12) 0.0322(14) 0.0333(15) -0.0033(11) 0.0079(11) -0.0037(10)
C5 0.0206(12) 0.0276(13) 0.0429(17) -0.0003(12) 0.0117(12) 0.0016(10)
C6 0.0432(19) 0.0416(18) 0.057(2) -0.0198(16) 0.0324(18) -0.0094(15)
C7 0.047(2) 0.050(2) 0.0347(18) 0.0106(15) 0.0138(16) -0.0054(17)
C8 0.0350(17) 0.0242(14) 0.066(2) 0.0004(15) 0.0210(17) -0.0045(12)
C9 0.0345(17) 0.054(2) 0.0372(18) -0.0113(16) 0.0017(14) -0.0089(15)
C10 0.0329(17) 0.0388(18) 0.063(3) 0.0076(17) 0.0120(16) 0.0106(14)
C11 0.0241(12) 0.0334(14) 0.0272(14) 0.0046(11) 0.0070(11) -0.0032(11)
C12 0.0274(16) 0.048(2) 0.061(2) -0.0048(18) 0.0089(16) -0.0083(14)
C13 0.0278(14) 0.0296(15) 0.065(2) 0.0048(14) 0.0154(15) 0.0074(12)
C14 0.0377(18) 0.0274(16) 0.080(3) 0.0053(17) 0.019(2) 0.0058(13)
C15 0.043(2) 0.040(2) 0.097(4) -0.010(2) 0.041(2) 0.0027(16)
C16 0.036(2) 0.047(2) 0.093(4) 0.018(2) 0.003(2) 0.0107(17)
C17 0.0391(16) 0.0342(15) 0.0335(16) -0.0102(12) 0.0154(13) -0.0119(13)
C18 0.064(3) 0.064(3) 0.0339(19) -0.0159(18) 0.0142(18) -0.020(2)
C19 0.0403(16) 0.0288(14) 0.0317(15) 0.0052(11) 0.0163(13) 0.0026(12)
C20 0.054(2) 0.0416(18) 0.050(2) 0.0089(16) 0.0320(18) -0.0001(15)
C21 0.0485(19) 0.0286(15) 0.045(2) 0.0032(13) 0.0168(16) 0.0017(13)
C22 0.064(2) 0.0459(19) 0.0303(17) 0.0073(15) 0.0125(16) 0.0051(17)

loop_
_atom_type_symbol
_atom_type_description
_atom_type_scat_dispersion_real
_atom_type_scat_dispersion_imag
_atom_type_scat_source
C C 0.0033 0.0016 'International Tables Vol C Tables 4.2.6.8 and 6.1.1.4'
H H 0.0000 0.0000 'International Tables Vol C Tables 4.2.6.8 and 6.1.1.4'
N N 0.0061 0.0033 'International Tables Vol C Tables 4.2.6.8 and 6.1.1.4'
Cl Cl 0.1484 0.1585 'International Tables Vol C Tables 4.2.6.8 and 6.1.1.4'
Hf Hf -0.5830 6.1852 'International Tables Vol C Tables 4.2.6.8 and 6.1.1.4'

loop_
_geom_angle_atom_site_label_1
_geom_angle_atom_site_label_2
_geom_angle_atom_site_label_3
_geom_angle
N2 Hf1 CNT1 109.18(7)
N2 Hf1 N1 59.30(8)
CNT1 Hf1 N1 125.21(7)
N2 Hf1 C19 88.89(10)
CNT1 Hf1 C19 116.68(8)
N1 Hf1 C19 116.33(9)
N2 Hf1 Cl1 140.14(6)
CNT1 Hf1 Cl1 107.60(4)
N1 Hf1 Cl1 86.97(6)
C19 Hf1 Cl1 88.08(8)
N2 Hf1 C2 88.32(9)
CNT1 Hf1 C2 28.98(6)
N1 Hf1 C2 97.50(9)
C19 Hf1 C2 138.33(10)
Cl1 Hf1 C2 118.85(7)
N2 Hf1 C3 120.16(9)
CNT1 Hf1 C3 28.94(6)
N1 Hf1 C3 105.34(8)
C19 Hf1 C3 137.67(10)
Cl1 Hf1 C3 86.91(7)
C2 Hf1 C3 33.00(9)
N2 Hf1 C4 137.11(9)
CNT1 Hf1 C4 28.52(6)
N1 Hf1 C4 136.75(9)
C19 Hf1 C4 104.89(10)
Cl1 Hf1 C4 81.70(7)
C2 Hf1 C4 54.42(9)
C3 Hf1 C4 32.83(9)
N2 Hf1 C1 83.43(8)
CNT1 Hf1 C1 28.35(6)
N1 Hf1 C1 121.06(9)
C19 Hf1 C1 105.67(10)
Cl1 Hf1 C1 135.36(6)
C2 Hf1 C1 32.78(9)
C3 Hf1 C1 54.24(9)
C4 Hf1 C1 53.87(9)
N2 Hf1 C5 110.42(9)
CNT1 Hf1 C5 28.00(6)
N1 Hf1 C5 151.16(9)
C19 Hf1 C5 88.68(10)
Cl1 Hf1 C5 109.22(7)
C2 Hf1 C5 53.93(9)
C3 Hf1 C5 53.98(9)
C4 Hf1 C5 32.44(9)
C1 Hf1 C5 32.14(9)
C11 N1 C13 124.6(2)
C11 N1 Hf1 91.15(16)
C13 N1 Hf1 140.98(19)
C11 N2 C17 120.9(2)
C11 N2 Hf1 92.78(16)
C17 N2 Hf1 142.90(19)
C5 C1 C2 108.3(2)
C5 C1 C6 124.8(3)
C2 C1 C6 126.4(3)
C5 C1 Hf1 75.45(15)
C2 C1 Hf1 71.74(15)
C6 C1 Hf1 125.19(19)
C3 C2 C1 108.1(2)
C3 C2 C7 126.4(3)
C1 C2 C7 125.5(3)
C3 C2 Hf1 73.75(15)
C1 C2 Hf1 75.48(15)
C7 C2 Hf1 119.4(2)
C2 C3 C4 108.1(2)
C2 C3 C8 126.2(3)
C4 C3 C8 125.6(3)
C2 C3 Hf1 73.25(14)
C4 C3 Hf1 75.04(15)
C8 C3 Hf1 121.27(19)
C3 C4 C5 107.8(2)
C3 C4 C9 126.6(3)
C5 C4 C9 125.2(3)
C3 C4 Hf1 72.12(14)
C5 C4 Hf1 75.44(15)
C9 C4 Hf1 124.2(2)
C1 C5 C4 107.7(2)
C1 C5 C10 125.7(3)
C4 C5 C10 125.4(3)
C1 C5 Hf1 72.41(15)
C4 C5 Hf1 72.12(15)
C10 C5 Hf1 130.4(2)
C1 C6 H6A 112(2)
C1 C6 H6B 112(2)
H6A C6 H6B 109(3)
C1 C6 H6C 111(3)
H6A C6 H6C 105(3)
H6B C6 H6C 108(3)
C2 C7 H7A 114(3)
C2 C7 H7B 112(3)
H7A C7 H7B 100(4)
C2 C7 H7C 119(3)
H7A C7 H7C 103(4)
H7B C7 H7C 108(4)
C3 C8 H8A 113(2)
C3 C8 H8B 112(2)
H8A C8 H8B 111(3)
C3 C8 H8C 111(2)
H8A C8 H8C 105(3)
H8B C8 H8C 104(3)
C4 C9 H9A 111(3)
C4 C9 H9B 114(3)
H9A C9 H9B 113(4)
C4 C9 H9C 115(3)
H9A C9 H9C 105(4)
H9B C9 H9C 97(3)
C5 C10 H10A 114(3)
C5 C10 H10B 112(3)
H10A C10 H10B 109(4)
C5 C10 H10C 109(2)
H10A C10 H10C 109(4)
H10B C10 H10C 104(3)
N1 C11 N2 112.0(2)
N1 C11 C12 126.0(3)
N2 C11 C12 121.9(3)
C11 C12 H12A 110(2)
C11 C12 H12B 110(2)
H12A C12 H12B 109(3)
C11 C12 H12C 112(2)
H12A C12 H12C 111(3)
H12B C12 H12C 105(3)
N1 C13 C15 111.2(3)
N1 C13 C14 106.5(2)
C15 C13 C14 109.5(3)
N1 C13 C16 112.5(3)
C15 C13 C16 110.8(3)
C14 C13 C16 106.1(3)
C13 C14 H14A 113(2)
C13 C14 H14B 110(2)
H14A C14 H14B 105(3)
C13 C14 H14C 111(2)
H14A C14 H14C 111(3)
H14B C14 H14C 106(3)
C13 C15 H15A 111(2)
C13 C15 H15B 109(2)
H15A C15 H15B 108(3)
C13 C15 H15C 111(2)
H15A C15 H15C 110(3)
H15B C15 H15C 108(3)
C13 C16 H16A 108(2)
C13 C16 H16B 106(3)
H16A C16 H16B 113(4)
C13 C16 H16C 111(2)
H16A C16 H16C 110(3)
H16B C16 H16C 108(4)
N2 C17 C18 113.2(3)
N2 C17 H17A 113.1(18)
C18 C17 H17A 108.8(17)
N2 C17 H17B 108.2(18)
C18 C17 H17B 110.0(18)
H17A C17 H17B 103(2)
C17 C18 H18A 113(3)
C17 C18 H18B 111(3)
H18A C18 H18B 106(4)
C17 C18 H18C 110(2)
H18A C18 H18C 110(3)
H18B C18 H18C 107(3)
C21 C19 C22 107.3(3)
C21 C19 C20 107.1(3)
C22 C19 C20 107.4(3)
C21 C19 Hf1 118.1(2)
C22 C19 Hf1 115.6(2)
C20 C19 Hf1 100.28(19)
C19 C20 H20A 110(2)
C19 C20 H20B 108.4(19)
H20A C20 H20B 112(3)
C19 C20 H20C 108(2)
H20A C20 H20C 105(3)
H20B C20 H20C 113(3)
C19 C21 H21A 112(2)
C19 C21 H21B 111(2)
H21A C21 H21B 109(3)
C19 C21 H21C 109(2)
H21A C21 H21C 108(3)
H21B C21 H21C 108(3)
C19 C22 H22A 110(2)
C19 C22 H22B 112(2)
H22A C22 H22B 110(3)
C19 C22 H22C 112(2)
H22A C22 H22C 107(3)
H22B C22 H22C 105(3)

loop_
_geom_bond_atom_site_label_1
_geom_bond_atom_site_label_2
_geom_bond_distance
Hf1 N2 2.211(2)
Hf1 CNT1 2.2157(12)
Hf1 N1 2.254(2)
Hf1 C19 2.298(3)
Hf1 Cl1 2.4389(7)
Hf1 C2 2.485(3)
Hf1 C3 2.492(3)
Hf1 C4 2.530(3)
Hf1 C1 2.534(3)
Hf1 C5 2.573(3)
N1 C11 1.328(3)
N1 C13 1.488(3)
N2 C11 1.337(3)
N2 C17 1.463(3)
C1 C5 1.414(4)
C1 C2 1.417(4)
C1 C6 1.502(4)
C2 C3 1.414(4)
C2 C7 1.500(4)
C3 C4 1.420(4)
C3 C8 1.499(4)
C4 C5 1.426(4)
C4 C9 1.498(4)
C5 C10 1.503(4)
C6 H6A 0.98(4)
C6 H6B 0.98(4)
C6 H6C 0.95(5)
C7 H7A 0.95(5)
C7 H7B 0.92(5)
C7 H7C 0.89(5)
C8 H8A 0.98(4)
C8 H8B 0.93(4)
C8 H8C 0.94(4)
C9 H9A 0.99(5)
C9 H9B 0.95(4)
C9 H9C 0.95(5)
C10 H10A 0.95(5)
C10 H10B 0.98(4)
C10 H10C 0.95(4)
C11 C12 1.515(4)
C12 H12A 1.01(4)
C12 H12B 0.95(4)
C12 H12C 1.02(5)
C13 C15 1.525(5)
C13 C14 1.529(4)
C13 C16 1.540(5)
C14 H14A 0.94(3)
C14 H14B 0.96(3)
C14 H14C 0.95(4)
C15 H15A 0.96(4)
C15 H15B 0.99(4)
C15 H15C 0.95(4)
C16 H16A 0.98(4)
C16 H16B 0.95(5)
C16 H16C 0.99(4)
C17 C18 1.521(5)
C17 H17A 1.00(3)
C17 H17B 0.97(3)
C18 H18A 0.96(4)
C18 H18B 0.93(5)
C18 H18C 0.95(4)
C19 C21 1.530(4)
C19 C22 1.535(4)
C19 C20 1.553(4)
C20 H20A 1.01(4)
C20 H20B 1.00(3)
C20 H20C 1.01(4)
C21 H21A 0.94(4)
C21 H21B 0.97(4)
C21 H21C 1.01(4)
C22 H22A 1.03(4)
C22 H22B 1.03(4)
C22 H22C 0.99(4)
